data_2210945
loop_
_publ_author_name
'Jian-Hua Sun'

_publ_section_title
Di-\m-homophthalato-\k^3^<i>O</i>:<i>O</i>',<i>O</i>'';\k^3^<i>O</i>',<i>O</i>'':<i>O</i>-bis[aqua(1,10-phenanthroline)zinc(II)]
_journal_coeditor_code CV2124
_journal_issue 11
_journal_name_full 'Acta Crystallographica Section E'
_journal_page_first m2799
_journal_page_last m2801
_journal_paper_doi 10.1107/S1600536806039377
_journal_volume 62
_journal_year 2006
_chemical_formula_iupac '[Zn2 (C9 H6 O4)2 (C12 H8 N2)2 (H2 O)2]'
_chemical_formula_moiety 'C42 H32 N4 O10 Zn2'
_chemical_formula_sum 'C42 H32 N4 O10 Zn2'
_chemical_formula_weight 883.50
_chemical_name_systematic
;
Di-\m-homophthalato-\k^3^O:O',O'';\k^3^O',O'':O-bis[aqua(1,10-
phenanthroline)zinc(II)]
;
_space_group_IT_number 14
_symmetry_cell_setting monoclinic
_symmetry_space_group_name_Hall '-P 2ybc'
_symmetry_space_group_name_H-M 'P 1 21/c 1'
_atom_sites_solution_hydrogens geom
_atom_sites_solution_primary direct
_atom_sites_solution_secondary difmap
_audit_creation_method SHELXL-97
_cell_angle_alpha 90.00
_cell_angle_beta 123.169(4)
_cell_angle_gamma 90.00
_cell_formula_units_Z 2
_cell_length_a 8.8379(7)
_cell_length_b 19.2033(15)
_cell_length_c 13.0939(8)
_cell_measurement_reflns_used 3360
_cell_measurement_temperature 298(2)
_cell_measurement_theta_max 24.39
_cell_measurement_theta_min 2.55
_cell_volume 1860.2(3)
_computing_cell_refinement 'SAINT (Bruker, 2002)'
_computing_data_collection 'SMART (Bruker, 2002)'
_computing_data_reduction SAINT
_computing_molecular_graphics 'XP (Bruker, 2002)'
_computing_publication_material SHELXL97
_computing_structure_refinement 'SHELXL97 (Sheldrick, 1997)'
_computing_structure_solution 'SHELXS97 (Sheldrick, 1997)'
_diffrn_ambient_temperature 298(2)
_diffrn_measured_fraction_theta_full 0.997
_diffrn_measured_fraction_theta_max 0.997
_diffrn_measurement_device_type 'Bruker SMART CCD area-detector'
_diffrn_measurement_method '\f and \w'
_diffrn_radiation_monochromator graphite
_diffrn_radiation_source 'fine-focus sealed tube'
_diffrn_radiation_type MoK\a
_diffrn_radiation_wavelength 0.71073
_diffrn_reflns_av_R_equivalents 0.0247
_diffrn_reflns_av_sigmaI/netI 0.0337
_diffrn_reflns_limit_h_max 10
_diffrn_reflns_limit_h_min -8
_diffrn_reflns_limit_k_max 20
_diffrn_reflns_limit_k_min -23
_diffrn_reflns_limit_l_max 15
_diffrn_reflns_limit_l_min -15
_diffrn_reflns_number 9903
_diffrn_reflns_theta_full 25.30
_diffrn_reflns_theta_max 25.30
_diffrn_reflns_theta_min 2.12
_diffrn_standards_decay_% 0
_diffrn_standards_interval_count 0
_diffrn_standards_number 0
_exptl_absorpt_coefficient_mu 1.358
_exptl_absorpt_correction_T_max 0.7922
_exptl_absorpt_correction_T_min 0.7191
_exptl_absorpt_correction_type multi-scan
_exptl_absorpt_process_details '(SADABS; Bruker, 2002)'
_exptl_crystal_colour Colourless
_exptl_crystal_density_diffrn 1.577
_exptl_crystal_density_method 'not measured'
_exptl_crystal_description Block
_exptl_crystal_F_000 904
_exptl_crystal_size_max 0.26
_exptl_crystal_size_mid 0.20
_exptl_crystal_size_min 0.18
_refine_diff_density_max 0.389
_refine_diff_density_min -0.260
_refine_ls_extinction_method none
_refine_ls_goodness_of_fit_ref 1.027
_refine_ls_hydrogen_treatment mixed
_refine_ls_matrix_type full
_refine_ls_number_parameters 268
_refine_ls_number_reflns 3384
_refine_ls_number_restraints 0
_refine_ls_restrained_S_all 1.027
_refine_ls_R_factor_all 0.0469
_refine_ls_R_factor_gt 0.0393
_refine_ls_shift/su_max 0.000
_refine_ls_shift/su_mean 0.000
_refine_ls_structure_factor_coef Fsqd
_refine_ls_weighting_details 'calc w=1/[\s^2^(Fo^2^)+(0.0404P)^2^+1.2432P] where P=(Fo^2^+2Fc^2^)/3'
_refine_ls_weighting_scheme calc
_refine_ls_wR_factor_gt 0.0884
_refine_ls_wR_factor_ref 0.0916
_reflns_number_gt 2921
_reflns_number_total 3384
_reflns_threshold_expression I>2\s(I)
_cod_data_source_file cv2124.cif
_cod_data_source_block I
_cod_original_sg_symbol_H-M 'P 21/c'
_cod_database_code 2210945
_cod_database_fobs_code 2210945

loop_
_symmetry_equiv_pos_as_xyz
'x, y, z'
'-x, y+1/2, -z+1/2'
'-x, -y, -z'
'x, -y-1/2, z-1/2'

loop_
_atom_site_type_symbol
_atom_site_label
_atom_site_fract_x
_atom_site_fract_y
_atom_site_fract_z
_atom_site_U_iso_or_equiv
_atom_site_adp_type
_atom_site_calc_flag
_atom_site_refinement_flags
_atom_site_occupancy
Zn Zn1 0.05850(4) 0.046134(17) 0.32382(3) 0.03691(13) Uani d . 1
O O1 0.2317(3) 0.12896(10) 0.39342(17) 0.0437(5) Uani d . 1
O O2 0.1755(3) 0.17424(12) 0.5256(2) 0.0567(6) Uani d . 1
O O3 0.8085(3) 0.01928(11) 0.50530(19) 0.0477(5) Uani d . 1
O O4 0.7306(3) 0.02835(10) 0.63619(18) 0.0463(5) Uani d . 1
O O5 -0.1009(3) 0.09338(11) 0.37348(19) 0.0428(5) Uani d . 1
H H5A -0.134(5) 0.0671(19) 0.411(3) 0.064 Uiso d . 1
H H5B -0.018(5) 0.1210(19) 0.428(3) 0.064 Uiso d . 1
N N1 -0.1482(3) -0.03032(12) 0.2167(2) 0.0406(6) Uani d . 1
N N2 -0.0281(3) 0.07456(12) 0.1438(2) 0.0385(5) Uani d . 1
C C1 -0.2071(4) -0.08160(17) 0.2537(3) 0.0521(8) Uani d . 1
H H1 -0.1571 -0.0867 0.3369 0.062 Uiso calc R 1
C C2 -0.3401(5) -0.12801(18) 0.1739(3) 0.0579(9) Uani d . 1
H H2 -0.3762 -0.1638 0.2038 0.069 Uiso calc R 1
C C3 -0.4173(4) -0.12093(17) 0.0521(3) 0.0550(8) Uani d . 1
H H3 -0.5077 -0.1515 -0.0019 0.066 Uiso calc R 1
C C4 -0.3599(4) -0.06707(16) 0.0078(3) 0.0441(7) Uani d . 1
C C5 -0.4332(5) -0.05478(17) -0.1187(3) 0.0535(8) Uani d . 1
H H5 -0.5254 -0.0833 -0.1769 0.064 Uiso calc R 1
C C6 -0.3714(5) -0.00282(17) -0.1551(3) 0.0521(8) Uani d . 1
H H6 -0.4205 0.0035 -0.2380 0.063 Uiso calc R 1
C C7 -0.2314(4) 0.04298(15) -0.0689(3) 0.0431(7) Uani d . 1
C C8 -0.1640(5) 0.09905(17) -0.1009(3) 0.0532(8) Uani d . 1
H H8 -0.2083 0.1077 -0.1825 0.064 Uiso calc R 1
C C9 -0.0339(5) 0.14084(18) -0.0127(3) 0.0561(8) Uani d . 1
H H9 0.0108 0.1783 -0.0333 0.067 Uiso calc R 1
C C10 0.0317(4) 0.12680(16) 0.1093(3) 0.0477(7) Uani d . 1
H H10 0.1216 0.1554 0.1691 0.057 Uiso calc R 1
C C11 -0.1585(4) 0.03305(14) 0.0561(2) 0.0353(6) Uani d . 1
C C12 -0.2231(4) -0.02322(15) 0.0952(2) 0.0378(6) Uani d . 1
C C13 0.2783(4) 0.16150(14) 0.4903(3) 0.0384(6) Uani d . 1
C C14 0.4694(4) 0.18865(13) 0.5667(2) 0.0353(6) Uani d . 1
C C15 0.6104(4) 0.16766(14) 0.5545(2) 0.0390(6) Uani d . 1
C C16 0.7784(4) 0.20028(17) 0.6278(3) 0.0535(8) Uani d . 1
H H16 0.8720 0.1884 0.6183 0.064 Uiso calc R 1
C C17 0.8091(5) 0.24956(17) 0.7138(3) 0.0614(10) Uani d . 1
H H17 0.9221 0.2704 0.7615 0.074 Uiso calc R 1
C C18 0.6734(5) 0.26762(16) 0.7286(3) 0.0566(9) Uani d . 1
H H18 0.6944 0.2998 0.7881 0.068 Uiso calc R 1
C C19 0.5055(4) 0.23829(14) 0.6556(3) 0.0472(7) Uani d . 1
H H19 0.4131 0.2517 0.6654 0.057 Uiso calc R 1
C C20 0.5994(4) 0.11012(15) 0.4717(2) 0.0425(7) Uani d . 1
H H20A 0.4753 0.0942 0.4207 0.051 Uiso calc R 1
H H20B 0.6348 0.1285 0.4187 0.051 Uiso calc R 1
C C21 0.7190(4) 0.04925(14) 0.5423(3) 0.0369(6) Uani d . 1

loop_
_atom_site_aniso_label
_atom_site_aniso_U_11
_atom_site_aniso_U_22
_atom_site_aniso_U_33
_atom_site_aniso_U_12
_atom_site_aniso_U_13
_atom_site_aniso_U_23
Zn1 0.0345(2) 0.0422(2) 0.03015(19) -0.00115(14) 0.01523(15) -0.00010(13)
O1 0.0434(12) 0.0505(12) 0.0375(11) -0.0101(9) 0.0224(10) -0.0108(9)
O2 0.0528(13) 0.0655(14) 0.0632(14) -0.0083(11) 0.0391(12) -0.0182(11)
O3 0.0481(12) 0.0480(12) 0.0555(13) 0.0097(10) 0.0338(11) 0.0080(10)
O4 0.0520(13) 0.0501(12) 0.0367(11) -0.0006(9) 0.0241(10) 0.0050(9)
O5 0.0388(12) 0.0464(13) 0.0445(12) 0.0052(9) 0.0237(10) 0.0070(9)
N1 0.0376(13) 0.0463(14) 0.0343(13) -0.0018(10) 0.0175(11) 0.0005(10)
N2 0.0371(13) 0.0433(13) 0.0315(12) 0.0012(10) 0.0164(11) 0.0016(10)
C1 0.0490(19) 0.062(2) 0.0432(17) -0.0035(16) 0.0238(16) 0.0072(15)
C2 0.058(2) 0.056(2) 0.060(2) -0.0140(16) 0.0323(19) -0.0011(16)
C3 0.0502(19) 0.053(2) 0.059(2) -0.0116(15) 0.0286(17) -0.0147(16)
C4 0.0378(16) 0.0492(17) 0.0412(16) 0.0018(13) 0.0190(14) -0.0074(13)
C5 0.0488(19) 0.061(2) 0.0385(17) -0.0055(15) 0.0162(15) -0.0150(15)
C6 0.0542(19) 0.065(2) 0.0293(15) 0.0048(16) 0.0179(15) -0.0068(15)
C7 0.0426(17) 0.0493(17) 0.0364(15) 0.0072(13) 0.0210(14) 0.0000(13)
C8 0.064(2) 0.062(2) 0.0365(17) 0.0051(17) 0.0294(17) 0.0061(15)
C9 0.066(2) 0.057(2) 0.0492(19) -0.0012(17) 0.0337(18) 0.0101(16)
C10 0.0488(18) 0.0512(18) 0.0415(17) -0.0037(14) 0.0237(15) 0.0014(14)
C11 0.0327(15) 0.0424(16) 0.0294(14) 0.0062(12) 0.0161(12) 0.0005(11)
C12 0.0332(15) 0.0443(16) 0.0341(15) 0.0045(12) 0.0173(13) -0.0027(12)
C13 0.0451(17) 0.0323(14) 0.0397(16) 0.0014(12) 0.0243(14) 0.0033(12)
C14 0.0432(16) 0.0288(14) 0.0302(14) -0.0003(11) 0.0176(13) 0.0025(11)
C15 0.0410(16) 0.0381(15) 0.0332(15) 0.0005(12) 0.0172(13) 0.0065(12)
C16 0.0424(18) 0.057(2) 0.054(2) -0.0021(15) 0.0216(16) 0.0048(16)
C17 0.053(2) 0.0476(19) 0.054(2) -0.0187(16) 0.0103(18) -0.0019(16)
C18 0.069(2) 0.0356(17) 0.0495(19) -0.0095(15) 0.0220(18) -0.0107(14)
C19 0.060(2) 0.0349(16) 0.0473(18) -0.0008(14) 0.0296(17) -0.0019(13)
C20 0.0378(16) 0.0552(18) 0.0344(15) 0.0074(13) 0.0196(13) 0.0025(13)
C21 0.0294(14) 0.0391(15) 0.0357(15) -0.0044(11) 0.0136(12) -0.0002(12)

loop_
_atom_type_symbol
_atom_type_description
_atom_type_scat_dispersion_real
_atom_type_scat_dispersion_imag
_atom_type_scat_source
C C 0.0033 0.0016 'International Tables Vol C Tables 4.2.6.8 and 6.1.1.4'
H H 0.0000 0.0000 'International Tables Vol C Tables 4.2.6.8 and 6.1.1.4'
N N 0.0061 0.0033 'International Tables Vol C Tables 4.2.6.8 and 6.1.1.4'
O O 0.0106 0.0060 'International Tables Vol C Tables 4.2.6.8 and 6.1.1.4'
Zn Zn 0.2839 1.4301 'International Tables Vol C Tables 4.2.6.8 and 6.1.1.4'

loop_
_geom_angle_atom_site_label_1
_geom_angle_atom_site_label_2
_geom_angle_atom_site_label_3
_geom_angle_site_symmetry_1
_geom_angle_site_symmetry_3
_geom_angle
_geom_angle_publ_flag
O1 Zn1 O5 . . 89.50(9) yes
O1 Zn1 N2 . . 91.27(8) yes
O5 Zn1 N2 . . 110.23(9) yes
O1 Zn1 N1 . . 168.67(8) yes
O5 Zn1 N1 . . 91.32(9) yes
N2 Zn1 N1 . . 77.86(9) yes
O1 Zn1 O4 . 3_656 94.03(8) yes
O5 Zn1 O4 . 3_656 149.22(8) yes
N2 Zn1 O4 . 3_656 100.26(8) yes
N1 Zn1 O4 . 3_656 91.05(9) yes
O1 Zn1 O3 . 3_656 97.72(8) yes
O5 Zn1 O3 . 3_656 90.43(8) yes
N2 Zn1 O3 . 3_656 157.58(8) yes
N1 Zn1 O3 . 3_656 93.57(8) yes
O4 Zn1 O3 3_656 3_656 58.79(7) yes
O1 Zn1 C21 . 3_656 98.31(8) ?
O5 Zn1 C21 . 3_656 120.16(9) ?
N2 Zn1 C21 . 3_656 128.60(9) ?
N1 Zn1 C21 . 3_656 91.04(9) ?
O4 Zn1 C21 3_656 3_656 29.09(8) ?
O3 Zn1 C21 3_656 3_656 29.78(8) ?
C13 O1 Zn1 . . 125.85(18) ?
C21 O3 Zn1 . 3_656 88.24(16) ?
C21 O4 Zn1 . 3_656 92.67(17) ?
Zn1 O5 H5A . . 115(2) ?
Zn1 O5 H5B . . 96(2) ?
H5A O5 H5B . . 107(3) ?
C1 N1 C12 . . 117.9(3) ?
C1 N1 Zn1 . . 129.1(2) ?
C12 N1 Zn1 . . 112.99(18) ?
C10 N2 C11 . . 118.0(2) ?
C10 N2 Zn1 . . 127.5(2) ?
C11 N2 Zn1 . . 114.51(18) ?
N1 C1 C2 . . 122.9(3) ?
N1 C1 H1 . . 118.6 ?
C2 C1 H1 . . 118.6 ?
C3 C2 C1 . . 119.7(3) ?
C3 C2 H2 . . 120.1 ?
C1 C2 H2 . . 120.1 ?
C2 C3 C4 . . 119.7(3) ?
C2 C3 H3 . . 120.1 ?
C4 C3 H3 . . 120.1 ?
C12 C4 C3 . . 116.6(3) ?
C12 C4 C5 . . 119.2(3) ?
C3 C4 C5 . . 124.2(3) ?
C6 C5 C4 . . 121.3(3) ?
C6 C5 H5 . . 119.4 ?
C4 C5 H5 . . 119.4 ?
C5 C6 C7 . . 121.3(3) ?
C5 C6 H6 . . 119.3 ?
C7 C6 H6 . . 119.3 ?
C8 C7 C11 . . 117.0(3) ?
C8 C7 C6 . . 124.2(3) ?
C11 C7 C6 . . 118.9(3) ?
C9 C8 C7 . . 120.0(3) ?
C9 C8 H8 . . 120.0 ?
C7 C8 H8 . . 120.0 ?
C8 C9 C10 . . 119.2(3) ?
C8 C9 H9 . . 120.4 ?
C10 C9 H9 . . 120.4 ?
N2 C10 C9 . . 122.9(3) ?
N2 C10 H10 . . 118.5 ?
C9 C10 H10 . . 118.5 ?
N2 C11 C7 . . 122.9(3) ?
N2 C11 C12 . . 117.3(2) ?
C7 C11 C12 . . 119.8(3) ?
N1 C12 C4 . . 123.2(3) ?
N1 C12 C11 . . 117.3(2) ?
C4 C12 C11 . . 119.5(3) ?
O2 C13 O1 . . 124.4(3) ?
O2 C13 C14 . . 117.7(3) ?
O1 C13 C14 . . 117.9(3) ?
C15 C14 C19 . . 118.6(3) ?
C15 C14 C13 . . 124.6(2) ?
C19 C14 C13 . . 116.7(3) ?
C14 C15 C16 . . 118.0(3) ?
C14 C15 C20 . . 125.5(3) ?
C16 C15 C20 . . 116.5(3) ?
C17 C16 C15 . . 121.9(3) ?
C17 C16 H16 . . 119.0 ?
C15 C16 H16 . . 119.0 ?
C18 C17 C16 . . 119.7(3) ?
C18 C17 H17 . . 120.1 ?
C16 C17 H17 . . 120.1 ?
C17 C18 C19 . . 119.8(3) ?
C17 C18 H18 . . 120.1 ?
C19 C18 H18 . . 120.1 ?
C18 C19 C14 . . 121.8(3) ?
C18 C19 H19 . . 119.1 ?
C14 C19 H19 . . 119.1 ?
C21 C20 C15 . . 112.3(2) ?
C21 C20 H20A . . 109.2 ?
C15 C20 H20A . . 109.2 ?
C21 C20 H20B . . 109.2 ?
C15 C20 H20B . . 109.2 ?
H20A C20 H20B . . 107.9 ?
O4 C21 O3 . . 120.0(3) ?
O4 C21 C20 . . 120.5(3) ?
O3 C21 C20 . . 119.5(2) ?
O4 C21 Zn1 . 3_656 58.24(15) ?
O3 C21 Zn1 . 3_656 61.98(14) ?
C20 C21 Zn1 . 3_656 174.9(2) ?

loop_
_geom_bond_atom_site_label_1
_geom_bond_atom_site_label_2
_geom_bond_site_symmetry_2
_geom_bond_distance
_geom_bond_publ_flag
Zn1 O1 . 2.0440(19) yes
Zn1 O5 . 2.057(2) yes
Zn1 N2 . 2.113(2) yes
Zn1 N1 . 2.158(2) yes
Zn1 O4 3_656 2.174(2) yes
Zn1 O3 3_656 2.256(2) yes
Zn1 C21 3_656 2.554(3) ?
O1 C13 . 1.263(3) ?
O2 C13 . 1.249(3) ?
O3 C21 . 1.269(3) ?
O3 Zn1 3_656 2.256(2) ?
O4 C21 . 1.243(3) ?
O4 Zn1 3_656 2.174(2) ?
O5 H5A . 0.86(4) ?
O5 H5B . 0.87(4) ?
N1 C1 . 1.323(4) ?
N1 C12 . 1.355(3) ?
N2 C10 . 1.323(4) ?
N2 C11 . 1.355(3) ?
C1 C2 . 1.387(4) ?
C1 H1 . 0.9300 ?
C2 C3 . 1.355(5) ?
C2 H2 . 0.9300 ?
C3 C4 . 1.409(4) ?
C3 H3 . 0.9300 ?
C4 C12 . 1.403(4) ?
C4 C5 . 1.429(4) ?
C5 C6 . 1.344(5) ?
C5 H5 . 0.9300 ?
C6 C7 . 1.432(4) ?
C6 H6 . 0.9300 ?
C7 C8 . 1.401(4) ?
C7 C11 . 1.405(4) ?
C8 C9 . 1.359(5) ?
C8 H8 . 0.9300 ?
C9 C10 . 1.395(4) ?
C9 H9 . 0.9300 ?
C10 H10 . 0.9300 ?
C11 C12 . 1.440(4) ?
C13 C14 . 1.509(4) ?
C14 C15 . 1.399(4) ?
C14 C19 . 1.399(4) ?
C15 C16 . 1.400(4) ?
C15 C20 . 1.513(4) ?
C16 C17 . 1.379(5) ?
C16 H16 . 0.9300 ?
C17 C18 . 1.360(5) ?
C17 H17 . 0.9300 ?
C18 C19 . 1.371(4) ?
C18 H18 . 0.9300 ?
C19 H19 . 0.9300 ?
C20 C21 . 1.506(4) ?
C20 H20A . 0.9700 ?
C20 H20B . 0.9700 ?
C21 Zn1 3_656 2.554(3) ?

loop_
_geom_hbond_atom_site_label_D
_geom_hbond_atom_site_label_H
_geom_hbond_atom_site_label_A
_geom_hbond_site_symmetry_A
_geom_hbond_distance_DH
_geom_hbond_distance_HA
_geom_hbond_distance_DA
_geom_hbond_angle_DHA
O5 H5A O3 1_455 0.86(4) 1.82(4) 2.675(3) 173(3)
O5 H5B O2 . 0.87(4) 1.79(4) 2.649(3) 169(3)
C8 H8 O4 1_454 0.93 2.62 3.325(4) 133
C6 H6 O4 1_454 0.93 2.67 3.367(4) 132
C18 H18 O5 4_666 0.93 2.55 3.250(4) 132

loop_
_geom_torsion_atom_site_label_1
_geom_torsion_atom_site_label_2
_geom_torsion_atom_site_label_3
_geom_torsion_atom_site_label_4
_geom_torsion_site_symmetry_1
_geom_torsion
O5 Zn1 O1 C13 . 39.4(2)
N2 Zn1 O1 C13 . 149.6(2)
N1 Zn1 O1 C13 . 133.6(4)
O4 Zn1 O1 C13 3_656 -110.0(2)
O3 Zn1 O1 C13 3_656 -51.0(2)
C21 Zn1 O1 C13 3_656 -81.1(2)
O1 Zn1 N1 C1 . -163.1(4)
O5 Zn1 N1 C1 . -69.1(3)
N2 Zn1 N1 C1 . -179.5(3)
O4 Zn1 N1 C1 3_656 80.2(3)
O3 Zn1 N1 C1 3_656 21.4(3)
C21 Zn1 N1 C1 3_656 51.1(3)
O1 Zn1 N1 C12 . 17.6(6)
O5 Zn1 N1 C12 . 111.60(19)
N2 Zn1 N1 C12 . 1.18(19)
O4 Zn1 N1 C12 3_656 -99.10(19)
O3 Zn1 N1 C12 3_656 -157.89(19)
C21 Zn1 N1 C12 3_656 -128.2(2)
O1 Zn1 N2 C10 . 2.7(3)
O5 Zn1 N2 C10 . 92.6(3)
N1 Zn1 N2 C10 . 179.5(3)
O4 Zn1 N2 C10 3_656 -91.7(3)
O3 Zn1 N2 C10 3_656 -111.3(3)
C21 Zn1 N2 C10 3_656 -99.0(3)
O1 Zn1 N2 C11 . -178.05(19)
O5 Zn1 N2 C11 . -88.1(2)
N1 Zn1 N2 C11 . -1.23(19)
O4 Zn1 N2 C11 3_656 87.62(19)
O3 Zn1 N2 C11 3_656 68.0(3)
C21 Zn1 N2 C11 3_656 80.3(2)
C12 N1 C1 C2 . 0.4(5)
Zn1 N1 C1 C2 . -178.9(2)
N1 C1 C2 C3 . -1.1(5)
C1 C2 C3 C4 . 0.9(5)
C2 C3 C4 C12 . 0.0(5)
C2 C3 C4 C5 . -179.5(3)
C12 C4 C5 C6 . 1.1(5)
C3 C4 C5 C6 . -179.4(3)
C4 C5 C6 C7 . -0.9(5)
C5 C6 C7 C8 . -178.4(3)
C5 C6 C7 C11 . -0.1(5)
C11 C7 C8 C9 . 0.0(5)
C6 C7 C8 C9 . 178.4(3)
C7 C8 C9 C10 . 0.5(5)
C11 N2 C10 C9 . 0.2(5)
Zn1 N2 C10 C9 . 179.5(2)
C8 C9 C10 N2 . -0.6(5)
C10 N2 C11 C7 . 0.3(4)
Zn1 N2 C11 C7 . -179.0(2)
C10 N2 C11 C12 . -179.5(3)
Zn1 N2 C11 C12 . 1.1(3)
C8 C7 C11 N2 . -0.4(4)
C6 C7 C11 N2 . -178.9(3)
C8 C7 C11 C12 . 179.4(3)
C6 C7 C11 C12 . 1.0(4)
C1 N1 C12 C4 . 0.5(4)
Zn1 N1 C12 C4 . 179.9(2)
C1 N1 C12 C11 . 179.6(3)
Zn1 N1 C12 C11 . -1.0(3)
C3 C4 C12 N1 . -0.7(4)
C5 C4 C12 N1 . 178.8(3)
C3 C4 C12 C11 . -179.8(3)
C5 C4 C12 C11 . -0.3(4)
N2 C11 C12 N1 . -0.1(4)
C7 C11 C12 N1 . -179.9(2)
N2 C11 C12 C4 . 179.1(2)
C7 C11 C12 C4 . -0.8(4)
Zn1 O1 C13 O2 . -37.2(4)
Zn1 O1 C13 C14 . 144.63(19)
O2 C13 C14 C15 . 166.5(3)
O1 C13 C14 C15 . -15.2(4)
O2 C13 C14 C19 . -13.5(4)
O1 C13 C14 C19 . 164.8(2)
C19 C14 C15 C16 . -3.3(4)
C13 C14 C15 C16 . 176.7(3)
C19 C14 C15 C20 . 174.0(3)
C13 C14 C15 C20 . -5.9(4)
C14 C15 C16 C17 . 2.8(4)
C20 C15 C16 C17 . -174.8(3)
C15 C16 C17 C18 . -0.1(5)
C16 C17 C18 C19 . -1.9(5)
C17 C18 C19 C14 . 1.3(5)
C15 C14 C19 C18 . 1.4(4)
C13 C14 C19 C18 . -178.7(3)
C14 C15 C20 C21 . -113.7(3)
C16 C15 C20 C21 . 63.6(3)
Zn1 O4 C21 O3 3_656 5.7(3)
Zn1 O4 C21 C20 3_656 -174.2(2)
Zn1 O3 C21 O4 3_656 -5.5(3)
Zn1 O3 C21 C20 3_656 174.4(2)
C15 C20 C21 O4 . 40.8(4)
C15 C20 C21 O3 . -139.1(3)
